data_7718166
loop_
_publ_author_name
'Kakoulidou, Chrisoula'
'Hatzidimitriou, Antonios G.'
'Fylaktakidou, Konstantina C.'
'Psomas, George'

_publ_section_title
;
 A mononuclear zinc(II) complex and a tetranuclear copper(II)
 azametallacoronate with
 (<i>E</i>)-2-((2-(quinazolin-4-yl)hydrazono)methyl)phenol: structure and
 biological activity.
;
_journal_issue 13
_journal_name_full 'Dalton transactions (Cambridge, England : 2003)'
_journal_page_first 5458
_journal_page_last 5470
_journal_paper_doi 10.1039/d4dt03518f
_journal_volume 54
_journal_year 2025
_chemical_formula_moiety 'C72 H84 Cu4 N20 O16'
_chemical_formula_sum 'C72 H84 Cu4 N20 O16'
_chemical_formula_weight 1739.77
_space_group_IT_number 88
_space_group_name_Hall '-I 4ad'
_space_group_name_H-M_alt 'I 41/a :2'
_symmetry_cell_setting tetragonal
_symmetry_space_group_name_H-M 'I 41/a :2'
_atom_sites_solution_hydrogens difmap
_atom_sites_solution_primary other
_audit_update_record
;
2024-11-09 deposited with the CCDC.	2025-02-27 downloaded from the CCDC.
;
_cell_angle_alpha 90
_cell_angle_beta 90
_cell_angle_gamma 90
_cell_formula_units_Z 4
_cell_length_a 19.931(3)
_cell_length_b 19.931(3)
_cell_length_c 20.830(4)
_cell_measurement_reflns_used 218
_cell_measurement_temperature 295
_cell_measurement_theta_max 20
_cell_measurement_theta_min 10
_cell_volume 8275(2)
_computing_cell_refinement 'Apex2 (Bruker AXS, 2006)'
_computing_data_collection 'Apex2 (Bruker AXS, 2006)'
_computing_data_reduction 'Apex2 (Bruker AXS, 2006)'
_computing_molecular_graphics 'CAMERON (Watkin et al., 1996)'
_computing_publication_material 'CRYSTALS (Betteridge et al., 2003)'
_computing_structure_refinement 'CRYSTALS (Betteridge et al., 2003)'
_computing_structure_solution 'Superflip (Palatinus & Chapuis, 2007)'
_diffrn_ambient_temperature 295
_diffrn_measured_fraction_theta_full 0.999
_diffrn_measured_fraction_theta_max 0.999
_diffrn_measurement_device Area
_diffrn_measurement_device_type 'Bruker Kappa Apex2'
_diffrn_measurement_method '\f & \w scans'
_diffrn_radiation_monochromator graphite
_diffrn_radiation_type 'Mo K\a'
_diffrn_radiation_wavelength 0.71073
_diffrn_reflns_av_R_equivalents 0.040
_diffrn_reflns_limit_h_max 24
_diffrn_reflns_limit_h_min -15
_diffrn_reflns_limit_k_max 23
_diffrn_reflns_limit_k_min -24
_diffrn_reflns_limit_l_max 25
_diffrn_reflns_limit_l_min -25
_diffrn_reflns_number 13533
_diffrn_reflns_theta_full 25.741
_diffrn_reflns_theta_max 25.741
_diffrn_reflns_theta_min 1.414
_diffrn_standards_number 0
_exptl_absorpt_coefficient_mu 1.088
_exptl_absorpt_correction_T_max 0.88
_exptl_absorpt_correction_T_min 0.83
_exptl_absorpt_correction_type numerical
_exptl_absorpt_process_details
; 
 Analytical Absorption (De Meulenaer & Tompa, 1965) 
;
_exptl_crystal_colour blue
_exptl_crystal_density_diffrn 1.396
_exptl_crystal_density_method 'not measured'
_exptl_crystal_description prism
_exptl_crystal_F_000 3600
_exptl_crystal_size_max 0.180
_exptl_crystal_size_mid 0.170
_exptl_crystal_size_min 0.120
_refine_diff_density_max 0.39
_refine_diff_density_min -0.49
_refine_ls_extinction_method None
_refine_ls_goodness_of_fit_ref 1.0000
_refine_ls_hydrogen_treatment constr
_refine_ls_matrix_type full
_refine_ls_number_parameters 250
_refine_ls_number_reflns 2721
_refine_ls_number_restraints 28
_refine_ls_R_factor_all 0.0966
_refine_ls_R_factor_gt 0.0577
_refine_ls_shift/su_max 0.0007110
_refine_ls_shift/su_mean 0.0000249
_refine_ls_structure_factor_coef Fsqd
_refine_ls_weighting_details
;
 Method, part 1, Chebychev polynomial, (Watkin, 1994, Prince, 1982) 
 [weight] = 1.0/[A~0~*T~0~(x)+A~1~*T~1~(x) ... +A~n-1~]*T~n-1~(x)] 
 where A~i~ are the Chebychev coefficients listed below and x= Fcalc/Fmax 
 Method = Robust Weighting (Prince, 1982) 
 W = [weight] * [1-(deltaF/6*sigmaF)^2^]^2^ 
 A~i~ are: 
 3.26 3.86 1.44 
;
_refine_ls_weighting_scheme calc
_refine_ls_wR_factor_all 0.1050
_refine_ls_wR_factor_gt 0.0965
_refine_ls_wR_factor_ref 0.0965
_reflns_limit_h_max 17
_reflns_limit_h_min -16
_reflns_limit_k_max 24
_reflns_limit_k_min 0
_reflns_limit_l_max 25
_reflns_limit_l_min 0
_reflns_number_gt 2721
_reflns_number_total 3963
_reflns_threshold_expression I>2.0\s(I)
_oxford_diffrn_Wilson_B_factor 2.90
_oxford_diffrn_Wilson_scale 655.84
_oxford_refine_ls_r_factor_ref 0.0577
_oxford_refine_ls_scale 0.051595(18)
_oxford_reflns_number_all 3947
_oxford_reflns_threshold_expression_ref I>2.0\s(I)
_cod_data_source_file d4dt03518f2.cif
_cod_data_source_block I_CCDC1
_cod_depositor_comments
;
The following automatic conversions were performed:

data item '_atom_sites_solution_primary' value 'Other' was changed to
'other' in accordance with the
/home/data/users/saulius/crontab/automatic-downloads/rss-feeds/RSC/lib/dictionaries/cif_core.dic
dictionary named 'cif_core.dic' version 2.4.2 last updated on
2011-04-26.

Automatic conversion script
Id: cif_fix_values 8170 2020-07-09 18:12:32Z antanas 

 Adding full bibliography for 7718165--7718167.cif.
;
_cod_original_cell_volume 8275(3)
_cod_original_sg_symbol_H-M 'I 41/a '
_cod_database_code 7718166

loop_
_symmetry_equiv_pos_as_xyz
x,y,z
-x,-y,-z
x+1/2,y+1/2,z+1/2
-x+1/2,-y+1/2,-z+1/2
-y+3/4,x+1/4,z+1/4
y+3/4,-x+1/4,-z+1/4
-y+5/4,x+3/4,z+3/4
y+5/4,-x+3/4,-z+3/4
-x+1/2,-y,z+1/2
x+1/2,y,-z+1/2
-x+1,-y+1/2,z+1
x+1,y+1/2,-z+1
y+3/4,-x+3/4,z+3/4
-y+3/4,x+3/4,-z+3/4
y+5/4,-x+5/4,z+5/4
-y+5/4,x+5/4,-z+5/4

loop_
_atom_site_label
_atom_site_type_symbol
_atom_site_fract_x
_atom_site_fract_y
_atom_site_fract_z
_atom_site_U_iso_or_equiv
_atom_site_occupancy
_atom_site_adp_type
_atom_site_refinement_flags_posn
_atom_site_refinement_flags_adp
_atom_site_refinement_flags_occupancy
_atom_site_disorder_assembly
_atom_site_disorder_group
_atom_site_attached_hydrogens
Cu1 Cu 0.62077(5) 0.63771(6) 0.54185(5) 0.0397 1.0000 Uani . . . . . .
N1 N 0.5273(3) 0.6131(3) 0.5595(3) 0.0374 1.0000 Uani D . . . . .
N2 N 0.4283(4) 0.6091(3) 0.6210(3) 0.0382 1.0000 Uani . . . . . .
N3 N 0.5290(3) 0.5790(3) 0.4538(3) 0.0384 1.0000 Uani . . . . . .
N4 N 0.5945(3) 0.5975(3) 0.4593(3) 0.0362 1.0000 Uani . . . . . .
N5 N 0.6044(7) 0.7832(7) 0.3985(6) 0.066(5) 0.5000 Uiso D . . . 2 .
N6 N 0.6369(7) 0.7719(7) 0.3916(6) 0.057(5) 0.5000 Uiso D . . . 3 .
O1 O 0.7132(3) 0.6456(3) 0.5199(3) 0.0455 1.0000 Uani . . . . . .
O2 O 0.5672(7) 0.7505(5) 0.4964(5) 0.042(3) 0.5000 Uiso D . . . 2 .
O3 O 0.7784(3) 0.7612(3) 0.5741(3) 0.0574 1.0000 Uani . . . . . .
O4 O 1.00000(2) 0.75000(2) 0.4279(6) 0.0858 1.0000 Uani S T . . . .
O5 O 0.5964(7) 0.7546(6) 0.4892(6) 0.050(4) 0.5000 Uiso D . . . 3 .
O6 O 0.9001(9) 0.7926(8) 0.5145(8) 0.079(5) 0.5000 Uiso . . . . . .
C1 C 0.4933(4) 0.6223(4) 0.6140(4) 0.0387 1.0000 Uani . . . . . .
C2 C 0.3938(4) 0.5888(4) 0.5700(4) 0.0362 1.0000 Uani . . . . . .
C3 C 0.3236(5) 0.5799(4) 0.5757(4) 0.0433 1.0000 Uani . . . . . .
C4 C 0.2874(5) 0.5586(5) 0.5231(5) 0.0467 1.0000 Uani . . . . . .
C5 C 0.3175(4) 0.5460(4) 0.4653(4) 0.0424 1.0000 Uani . . . . . .
C6 C 0.3863(4) 0.5541(4) 0.4607(4) 0.0410 1.0000 Uani . . . . . .
C7 C 0.4246(4) 0.5756(4) 0.5110(4) 0.0359 1.0000 Uani . . . . . .
C8 C 0.4947(4) 0.5884(4) 0.5067(4) 0.0357 1.0000 Uani . . . . . .
C9 C 0.6350(4) 0.5879(4) 0.4113(4) 0.0398 1.0000 Uani . . . . . .
C10 C 0.7027(5) 0.6043(4) 0.4094(4) 0.0437 1.0000 Uani . . . . . .
C11 C 0.7391(5) 0.6296(5) 0.4647(4) 0.0443 1.0000 Uani . . . . . .
C12 C 0.8077(5) 0.6407(5) 0.4549(5) 0.0504 1.0000 Uani . . . . . .
C13 C 0.8425(5) 0.6297(5) 0.3978(5) 0.0539 1.0000 Uani . . . . . .
C14 C 0.8063(5) 0.6062(5) 0.3460(5) 0.0528 1.0000 Uani . . . . . .
C15 C 0.7382(5) 0.5929(5) 0.3532(5) 0.0474 1.0000 Uani D . . . . .
C16 C 0.5575(7) 0.7681(7) 0.4395(5) 0.068(6) 0.5000 Uiso D . . . 2 .
C17 C 0.6762(7) 0.7812(8) 0.4144(9) 0.062(6) 0.5000 Uiso D . . . 2 .
C18 C 0.5850(11) 0.8046(8) 0.3336(6) 0.075(7) 0.5000 Uiso D . . . 2 .
C19 C 0.6439(7) 0.7716(7) 0.4536(6) 0.051(5) 0.5000 Uiso D . . . 3 .
C20 C 0.5731(7) 0.7513(8) 0.3621(9) 0.064(6) 0.5000 Uiso D . . . 3 .
C21 C 0.6945(8) 0.7930(8) 0.3523(9) 0.067(6) 0.5000 Uiso D . . . 3 .
H11 H 0.5163 0.6382 0.6488 0.0471 1.0000 Uiso R . . . . .
H31 H 0.3022 0.5888 0.6138 0.0524 1.0000 Uiso R . . . . .
H32 H 0.7577 0.7287 0.5565 0.0907 1.0000 Uiso R . . . . .
H41 H 0.2411 0.5530 0.5271 0.0573 1.0000 Uiso R . . . . .
H42 H 0.9688 0.7301 0.4473 0.1041 1.0000 Uiso R . . . . .
H51 H 0.2924 0.5325 0.4306 0.0525 1.0000 Uiso R . . . . .
H61 H 0.8581 0.7932 0.5095 0.1053 0.5000 Uiso R . . . . .
H62 H 0.9149 0.7942 0.4765 0.1051 0.5000 Uiso R . . . . .
H91 H 0.6161 0.5677 0.3747 0.0491 1.0000 Uiso R . . . . .
H121 H 0.8320 0.6558 0.4903 0.0636 1.0000 Uiso R . . . . .
H131 H 0.8884 0.6388 0.3945 0.0689 1.0000 Uiso R . . . . .
H141 H 0.8269 0.5980 0.3064 0.0660 1.0000 Uiso R . . . . .
H151 H 0.7154 0.5756 0.3179 0.0585 1.0000 Uiso R . . . . .
H161 H 0.5131 0.7702 0.4242 0.0872 0.5000 Uiso R . . . 2 .
H171 H 0.7027 0.7975 0.3787 0.0999 0.5000 Uiso R . . . 2 .
H172 H 0.6895 0.7357 0.4241 0.1002 0.5000 Uiso R . . . 2 .
H173 H 0.6849 0.8091 0.4515 0.1001 0.5000 Uiso R . . . 2 .
H181 H 0.5979 0.8513 0.3272 0.1211 0.5000 Uiso R . . . 2 .
H182 H 0.5366 0.7996 0.3287 0.1211 0.5000 Uiso R . . . 2 .
H183 H 0.6085 0.7767 0.3028 0.1211 0.5000 Uiso R . . . 2 .
H191 H 0.6840 0.7851 0.4726 0.0631 0.5000 Uiso R . . . 3 .
H201 H 0.5587 0.7086 0.3789 0.0980 0.5000 Uiso R . . . 3 .
H202 H 0.5788 0.7468 0.3164 0.0982 0.5000 Uiso R . . . 3 .
H203 H 0.5380 0.7838 0.3708 0.0977 0.5000 Uiso R . . . 3 .
H211 H 0.6894 0.7765 0.3091 0.1080 0.5000 Uiso R . . . 3 .
H212 H 0.6967 0.8411 0.3520 0.1080 0.5000 Uiso R . . . 3 .
H213 H 0.7357 0.7760 0.3702 0.1078 0.5000 Uiso R . . . 3 .
H214 H 0.4075 0.5453 0.4221 0.0505 1.0000 Uiso R . . . . .
H215 H 0.8030 0.7471 0.6052 0.0908 1.0000 Uiso R . . . . .

loop_
_atom_site_aniso_label
_atom_site_aniso_U_11
_atom_site_aniso_U_22
_atom_site_aniso_U_33
_atom_site_aniso_U_23
_atom_site_aniso_U_13
_atom_site_aniso_U_12
Cu1 0.0417(6) 0.0435(7) 0.0341(5) -0.0015(5) 0.0021(5) 0.0017(5)
N1 0.039(4) 0.039(4) 0.034(4) -0.001(3) 0.004(3) 0.001(3)
N2 0.040(4) 0.041(4) 0.034(4) 0.000(3) 0.006(3) 0.003(3)
N3 0.041(4) 0.039(4) 0.035(4) -0.002(3) 0.003(3) 0.002(3)
N4 0.042(4) 0.034(4) 0.033(4) -0.001(3) 0.003(3) 0.004(3)
O1 0.038(3) 0.056(4) 0.043(4) -0.004(3) 0.003(3) 0.001(3)
O3 0.060(4) 0.059(4) 0.053(4) 0.000(3) -0.009(3) 0.003(4)
O4 0.073(8) 0.088(9) 0.096(9) 0.0000 0.0000 -0.003(7)
C1 0.044(5) 0.040(5) 0.032(5) 0.005(4) 0.002(4) 0.005(4)
C2 0.038(5) 0.033(4) 0.037(5) -0.001(4) 0.002(4) 0.004(4)
C3 0.042(5) 0.045(5) 0.042(5) 0.000(4) 0.005(4) 0.001(4)
C4 0.036(5) 0.048(6) 0.055(6) -0.002(4) 0.002(4) 0.003(4)
C5 0.039(5) 0.045(5) 0.042(5) -0.007(4) -0.001(4) 0.002(4)
C6 0.043(5) 0.044(5) 0.036(5) -0.003(4) 0.001(4) 0.002(4)
C7 0.038(5) 0.033(4) 0.036(4) 0.002(4) 0.001(4) 0.004(4)
C8 0.037(5) 0.037(4) 0.033(4) 0.000(4) -0.001(4) 0.003(4)
C9 0.046(5) 0.038(5) 0.036(5) -0.004(4) 0.002(4) 0.002(4)
C10 0.048(5) 0.039(5) 0.044(5) -0.001(4) 0.008(4) 0.002(4)
C11 0.042(5) 0.050(5) 0.041(5) -0.005(4) 0.003(4) 0.000(4)
C12 0.045(5) 0.056(6) 0.050(6) -0.004(5) 0.003(5) -0.002(5)
C13 0.040(5) 0.062(7) 0.059(6) -0.005(5) 0.009(5) -0.002(5)
C14 0.051(6) 0.056(6) 0.050(6) -0.008(5) 0.011(5) 0.001(5)
C15 0.047(5) 0.051(6) 0.044(5) -0.006(4) 0.009(4) -0.002(4)

loop_
_atom_type_symbol
_atom_type_scat_dispersion_real
_atom_type_scat_dispersion_imag
_atom_type_scat_Cromer_Mann_a1
_atom_type_scat_Cromer_Mann_b1
_atom_type_scat_Cromer_Mann_a2
_atom_type_scat_Cromer_Mann_b2
_atom_type_scat_Cromer_Mann_a3
_atom_type_scat_Cromer_Mann_b3
_atom_type_scat_Cromer_Mann_a4
_atom_type_scat_Cromer_Mann_b4
_atom_type_scat_Cromer_Mann_c
_atom_type_scat_source
C 0.0033 0.0016 2.3100 20.8439 1.0200 10.2075 1.5886 0.5687 0.8650 51.6512 0.2156 'International Tables Vol C 4.2.6.8 and 6.1.1.4'
H 0.0000 0.0000 0.4930 10.5109 0.3229 26.1257 0.1402 3.1424 0.0408 57.7998 0.0030 'International Tables Vol C 4.2.6.8 and 6.1.1.4'
N 0.0061 0.0033 12.2126 0.0057 3.1322 9.8933 2.0125 28.9975 1.1663 0.5826 -11.5290 'International Tables Vol C 4.2.6.8 and 6.1.1.4'
O 0.0106 0.0060 3.0485 13.2771 2.2868 5.7011 1.5463 0.3239 0.8670 32.9089 0.2508 'International Tables Vol C 4.2.6.8 and 6.1.1.4'
Cu 0.3201 1.2651 13.3380 3.5828 7.1676 0.2470 5.6158 11.3966 1.6735 64.8126 1.1910 'International Tables Vol C 4.2.6.8 and 6.1.1.4'

loop_
_geom_angle_atom_site_label_1
_geom_angle_site_symmetry_1
_geom_angle_atom_site_label_2
_geom_angle_site_symmetry_2
_geom_angle_atom_site_label_3
_geom_angle_site_symmetry_3
_geom_angle
_geom_angle_publ_flag
N2 16_545 Cu1 . N1 . 96.9(3) yes
N2 16_545 Cu1 . N4 . 175.9(3) yes
N1 . Cu1 . N4 . 79.0(3) yes
N2 16_545 Cu1 . O1 . 89.5(3) yes
N1 . Cu1 . O1 . 169.9(3) yes
N4 . Cu1 . O1 . 94.6(3) yes
N2 16_545 Cu1 . O2 . 93.5(3) yes
N1 . Cu1 . O2 . 84.1(4) yes
N4 . Cu1 . O2 . 85.8(3) yes
O1 . Cu1 . O2 . 103.5(4) yes
Cu1 . N1 . C1 . 127.4(6) yes
Cu1 . N1 . C8 . 112.9(5) yes
C1 . N1 . C8 . 119.5(7) yes
Cu1 6_466 N2 . C1 . 116.7(6) yes
Cu1 6_466 N2 . C2 . 124.8(6) yes
C1 . N2 . C2 . 118.4(7) yes
N4 . N3 . C8 . 113.0(7) yes
N3 . N4 . Cu1 . 116.0(5) yes
N3 . N4 . C9 . 119.3(7) yes
Cu1 . N4 . C9 . 124.6(6) yes
C16 . N5 . C17 . 123.0(11) yes
C16 . N5 . C18 . 118.9(11) yes
C17 . N5 . C18 . 118.1(11) yes
C19 . N6 . C20 . 120.4(11) yes
C19 . N6 . C21 . 118.1(11) yes
C20 . N6 . C21 . 121.5(11) yes
Cu1 . O1 . C11 . 125.2(6) yes
Cu1 . O2 . C16 . 129.4(10) yes
H32 . O3 . H215 . 110.7 no
H42 11_664 O4 . H42 . 122.4 no
Cu1 . O5 . C19 . 110.4(9) yes
H61 . O6 . H62 . 103.3 no
N1 . C1 . N2 . 124.2(8) yes
N1 . C1 . H11 . 117.8 no
N2 . C1 . H11 . 118.0 no
N2 . C2 . C3 . 118.8(8) yes
N2 . C2 . C7 . 122.2(8) yes
C3 . C2 . C7 . 119.0(8) yes
C2 . C3 . C4 . 119.2(8) yes
C2 . C3 . H31 . 120.5 no
C4 . C3 . H31 . 120.3 no
C3 . C4 . C5 . 121.8(9) yes
C3 . C4 . H41 . 118.9 no
C5 . C4 . H41 . 119.3 no
C4 . C5 . C6 . 118.3(9) yes
C4 . C5 . H51 . 120.4 no
C6 . C5 . H51 . 121.3 no
C5 . C6 . C7 . 122.5(8) yes
C5 . C6 . H214 . 119.3 no
C7 . C6 . H214 . 118.1 no
C2 . C7 . C6 . 119.2(8) yes
C2 . C7 . C8 . 117.0(8) yes
C6 . C7 . C8 . 123.8(8) yes
C7 . C8 . N1 . 118.6(7) yes
C7 . C8 . N3 . 122.7(8) yes
N1 . C8 . N3 . 118.7(8) yes
N4 . C9 . C10 . 126.1(8) yes
N4 . C9 . H91 . 116.2 no
C10 . C9 . H91 . 117.7 no
C9 . C10 . C11 . 123.1(8) yes
C9 . C10 . C15 . 118.7(9) yes
C11 . C10 . C15 . 118.1(9) yes
C10 . C11 . O1 . 126.0(8) yes
C10 . C11 . C12 . 115.4(8) yes
O1 . C11 . C12 . 118.5(8) yes
C11 . C12 . C13 . 125.8(9) yes
C11 . C12 . H121 . 116.3 no
C13 . C12 . H121 . 117.9 no
C12 . C13 . C14 . 117.4(9) yes
C12 . C13 . H131 . 121.2 no
C14 . C13 . H131 . 121.4 no
C13 . C14 . C15 . 119.4(9) yes
C13 . C14 . H141 . 121.2 no
C15 . C14 . H141 . 119.4 no
C14 . C15 . C10 . 123.9(9) yes
C14 . C15 . H151 . 117.4 no
C10 . C15 . H151 . 118.7 no
N5 . C16 . O2 . 125.2(12) yes
N5 . C16 . H161 . 116.2 no
O2 . C16 . H161 . 118.6 no
N5 . C17 . H171 . 110.5 no
N5 . C17 . H172 . 109.9 no
H171 . C17 . H172 . 109.0 no
N5 . C17 . H173 . 109.8 no
H171 . C17 . H173 . 108.7 no
H172 . C17 . H173 . 108.8 no
N5 . C18 . H181 . 109.5 no
N5 . C18 . H182 . 109.1 no
H181 . C18 . H182 . 110.1 no
N5 . C18 . H183 . 108.3 no
H181 . C18 . H183 . 109.3 no
H182 . C18 . H183 . 110.5 no
N6 . C19 . O5 . 120.7(14) yes
N6 . C19 . H191 . 120.8 no
O5 . C19 . H191 . 118.5 no
N6 . C20 . H201 . 110.7 no
N6 . C20 . H202 . 109.7 no
H201 . C20 . H202 . 108.1 no
N6 . C20 . H203 . 111.1 no
H201 . C20 . H203 . 107.9 no
H202 . C20 . H203 . 109.3 no
N6 . C21 . H211 . 109.8 no
N6 . C21 . H212 . 109.0 no
H211 . C21 . H212 . 109.8 no
N6 . C21 . H213 . 110.5 no
H211 . C21 . H213 . 109.4 no
H212 . C21 . H213 . 108.3 no

loop_
_geom_bond_atom_site_label_1
_geom_bond_site_symmetry_1
_geom_bond_atom_site_label_2
_geom_bond_site_symmetry_2
_geom_bond_distance
_geom_bond_publ_flag
Cu1 . N2 16_545 2.027(7) yes
Cu1 . N1 . 1.962(7) yes
Cu1 . N4 . 1.967(7) yes
Cu1 . O1 . 1.905(6) yes
Cu1 . O2 . 2.663(11) yes
N1 . C1 . 1.333(10) yes
N1 . C8 . 1.370(10) yes
N2 . C1 . 1.330(11) yes
N2 . C2 . 1.330(11) yes
N3 . N4 . 1.363(9) yes
N3 . C8 . 1.308(10) yes
N4 . C9 . 1.299(10) yes
N5 . C16 . 1.300(2) yes
N5 . C17 . 1.470(2) yes
N5 . C18 . 1.470(2) yes
N6 . C19 . 1.300(2) yes
N6 . C20 . 1.470(2) yes
N6 . C21 . 1.470(2) yes
O1 . C11 . 1.300(10) yes
O2 . C16 . 1.250(2) yes
O3 . H32 . 0.850 no
O3 . H215 . 0.860 no
O4 . H42 11_664 0.842 no
O4 . H42 . 0.842 no
O5 . C19 . 1.249(2) yes
O6 . H61 . 0.845 no
O6 . H62 . 0.846 no
C1 . H11 . 0.916 no
C2 . C3 . 1.416(12) yes
C2 . C7 . 1.397(11) yes
C3 . C4 . 1.378(13) yes
C3 . H31 . 0.919 no
C4 . C5 . 1.368(12) yes
C4 . H41 . 0.933 no
C5 . C6 . 1.384(12) yes
C5 . H51 . 0.920 no
C6 . C7 . 1.365(12) yes
C6 . H214 . 0.925 no
C7 . C8 . 1.423(12) yes
C9 . C10 . 1.389(12) yes
C9 . H91 . 0.941 no
C10 . C11 . 1.451(13) yes
C10 . C15 . 1.387(12) yes
C11 . C12 . 1.401(12) yes
C12 . C13 . 1.394(13) yes
C12 . H121 . 0.932 no
C13 . C14 . 1.381(14) yes
C13 . H131 . 0.934 no
C14 . C15 . 1.391(13) yes
C14 . H141 . 0.936 no
C15 . H151 . 0.931 no
C16 . H161 . 0.943 no
C17 . H171 . 0.968 no
C17 . H172 . 0.965 no
C17 . H173 . 0.968 no
C18 . H181 . 0.975 no
C18 . H182 . 0.975 no
C18 . H183 . 0.970 no
C19 . H191 . 0.932 no
C20 . H201 . 0.965 no
C20 . H202 . 0.963 no
C20 . H203 . 0.970 no
C21 . H211 . 0.963 no
C21 . H212 . 0.960 no
C21 . H213 . 0.964 no

loop_
_geom_hbond_atom_site_label_D
_geom_hbond_site_symmetry_D
_geom_hbond_atom_site_label_H
_geom_hbond_site_symmetry_H
_geom_hbond_atom_site_label_A
_geom_hbond_site_symmetry_A
_geom_hbond_angle_DHA
_geom_hbond_distance_DH
_geom_hbond_distance_HA
_geom_hbond_distance_DA
_geom_hbond_publ_flag
C1 . H11 . O2 6_466 142 0.92 2.38 3.153(15) yes
C1 . H11 . O5 6_466 141 0.92 2.37 3.131(15) yes
O3 . H32 . O1 . 175 0.85 2.03 2.877(15) yes
O6 . H61 . O3 . 130 0.84 2.18 2.796(15) yes
O6 . H62 . O4 . 134 0.85 2.16 2.819(15) yes
C16 . H161 . C16 11_564 136 0.94 1.63 2.404(15) yes
C16 . H161 . C20 11_564 158 0.94 2.19 3.087(15) yes
C17 . H172 . C11 . 169 0.97 2.48 3.434(15) yes
C18 . H182 . C20 11_564 151 0.98 2.51 3.396(15) yes
O3 . H215 . N3 15_454 157 0.86 2.18 2.993(15) yes
